data_1576860
loop_
_publ_author_name
'Lentelink, Niklas J.'
'P&#xe2;nzar, Peter M F'
'Rowlinson, Nathalie A. V.'
'Morandi, Bill'

_publ_section_title
;
 Ring-opening decarbonylative C(sp<sup>3</sup>)-C(sp<sup>3</sup>)
 cross-electrophile coupling of cyclic imides with unactivated alkyl
 chlorides.
;
_journal_issue 17
_journal_name_full 'Chemical science'
_journal_page_first 8479
_journal_page_last 8485
_journal_paper_doi 10.1039/d6sc00815a
_journal_volume 17
_journal_year 2026
_chemical_absolute_configuration ad
_chemical_formula_moiety 'C20 H24 N2 Ni O2'
_chemical_formula_sum 'C20 H24 N2 Ni O2'
_chemical_formula_weight 383.12
_space_group_crystal_system orthorhombic
_space_group_IT_number 43
_space_group_name_Hall 'F 2 -2d'
_space_group_name_H-M_alt 'F d d 2'
_atom_sites_solution_hydrogens geom
_atom_sites_solution_primary dual
_audit_block_doi 10.5517/ccdc.csd.cc2przv9
_audit_creation_date 2025-05-14
_audit_creation_method
;
Olex2 1.5
(compiled 2025.04.05 svn.rf049d14d for OlexSys, GUI svn.r7224)
;
_audit_update_record
;
2025-10-15 deposited with the CCDC.	2026-02-25 downloaded from the CCDC.
;
_cell_angle_alpha 90
_cell_angle_beta 90
_cell_angle_gamma 90
_cell_formula_units_Z 8
_cell_length_a 22.0314(3)
_cell_length_b 20.8413(3)
_cell_length_c 8.44160(10)
_cell_measurement_reflns_used 10516
_cell_measurement_temperature 100.0(1)
_cell_measurement_theta_max 70.9460
_cell_measurement_theta_min 5.8210
_cell_volume 3876.07(9)
_computing_cell_refinement 'CrysAlisPro 1.171.43.143a (Rigaku OD, 2024)'
_computing_data_collection 'CrysAlisPro system (CCD 43.143a 64-bit (release 25-10-2024))'
_computing_data_reduction 'CrysAlisPro 1.171.43.143a (Rigaku OD, 2024)'
_computing_molecular_graphics 'Olex2 1.5 (Dolomanov et al., 2009)'
_computing_publication_material 'Olex2 1.5 (Dolomanov et al., 2009)'
_computing_structure_refinement 'SHELXL 2019/3 (Sheldrick, 2015)'
_computing_structure_solution 'SHELXT 2018/2 (Sheldrick, 2018)'
_diffrn_ambient_environment N~2~
_diffrn_ambient_temperature 100.0(1)
_diffrn_detector 'Hybrid Pixel Array Detector'
_diffrn_detector_area_resol_mean 10.0000
_diffrn_detector_type 'HyPix-Arc 150'
_diffrn_measured_fraction_theta_full 0.997
_diffrn_measured_fraction_theta_max 0.965
_diffrn_measurement_details
;
List of Runs (angles in degrees, time in seconds):

  # Type    Start    End  Width  t~exp~   \w     \q     \k     \f   Frames
#--------------------------------------------------------------------------
  1  \w    -63.00 -36.00   0.50    0.07    --  -72.64  72.00-112.58   54
  2  \w    -68.00 -43.00   0.50    0.07    --  -72.64  78.00 -55.91   50
  3  \w    -59.00 -34.00   0.50    0.07    --  -72.64  70.00 -46.25   50
  4  \w    -46.00 -19.00   0.50    0.07    --  -62.00  62.00 -44.15   54
  5  \w    -45.00 -19.00   0.50    0.07    --  -62.00  62.00 -23.83   52
  6  \w    -47.00 -21.00   0.50    0.07    --  -62.00  62.00  39.94   52
  7  \w    -59.00 -34.00   0.50    0.07    --  -72.64  72.00  17.17   50
  8  \w    -63.00 -38.00   0.50    0.07    --  -72.64  72.00  -2.92   50
  9  \w    -35.00  -9.00   0.50    0.07    --  -54.00  52.00  74.00   52
 10  \w    -38.00 -12.00   0.50    0.07    --  -58.00  54.00 -85.21   52
 11  \w    -35.00 -10.00   0.50    0.07    --  -54.00  52.00-122.87   50
 12  \w    -31.00  -5.00   0.50    0.07    --  -50.00  50.00-166.45   52
 13  \w     -6.00  19.00   0.50    0.07    --  -14.00  73.00  52.99   50
 14  \w      1.00  26.00   0.50    0.07    --   -6.00  75.00 155.82   50
 15  \w     57.00  82.00   0.50    0.07    --   42.00  55.00 145.58   50
 16  \w     65.00  90.00   0.50    0.07    --   50.00  55.00 160.73   50
 17  \w     57.00  82.00   0.50    0.07    --   42.00  54.00 128.04   50
 18  \w     57.00  82.00   0.50    0.07    --   42.00  55.00 108.97   50
 19  \w     65.00  90.00   0.50    0.07    --   50.00  55.00  89.19   50
 20  \w     65.00  90.00   0.50    0.07    --   50.00  54.00 100.69   50
 21  \w     56.00  82.00   0.50    0.07    --   38.00  52.00  70.45   52
 22  \w     90.00 115.00   0.50    0.07    --   72.89  26.00-132.40   50
 23  \w     88.00 117.00   0.50    0.07    --   72.89  24.00 -91.40   58
 24  \w     85.00 111.00   0.50    0.07    --   72.89  17.00-138.06   52
 25  \w     64.00  94.00   0.50    0.07    --   67.93-125.00  30.00   60
 26  \w     69.00  94.00   0.50    0.07    --   67.93-125.00  90.00   50
 27  \w     75.00 100.00   0.50    0.07    --   77.85-125.00  60.00   50
 28  \w     23.00  53.00   0.50    0.07    --   67.93-125.00  30.00   60
 29  \w     33.00  59.00   0.50    0.07    --   77.85-125.00  60.00   52
 30  \w     29.00  55.00   0.50    0.07    --   67.93-125.00  90.00   52
 31  \w     26.00  60.00   0.50    0.07    --   67.93-125.00 150.00   68
 32  \w     64.00  89.00   0.50    0.07    --   67.93-125.00 150.00   50
 33  \w     38.00  78.00   0.50    0.07    --   77.85 -95.00 150.00   80
 34  \w     43.00  85.00   0.50    0.07    --   77.85 -95.00  90.00   84
 35  \w     30.00  55.00   0.50    0.07    --   70.78 -95.00 -90.00   50
 36  \w    -68.00 -42.00   0.50    0.07    --  -26.00 -49.00  83.00   52
 37  \w    -53.00 -28.00   0.50    0.07    --  -14.00 -60.00  70.54   50
 38  \w    -52.00 -27.00   0.50    0.07    --  -14.00 -62.00  35.52   50
 39  \w    -77.00 -51.00   0.50    0.07    --  -34.00 -55.00 124.69   52
 40  \w    -52.00 -27.00   0.50    0.07    --  -14.00 -62.00  13.76   50
 41  \w    -60.00 -35.00   0.50    0.07    --  -18.00 -55.00 -23.06   50
 42  \w    -75.00 -49.00   0.50    0.07    --  -34.00 -55.00  -5.52   52
 43  \w    -64.00 -39.00   0.50    0.07    --  -18.00 -54.00  10.36   50
 44  \w    -90.00 -65.00   0.50    0.07    --  -50.00 -55.00  63.22   50
 45  \w    -93.00 -68.00   0.50    0.07    --  -50.00 -52.00 144.62   50
 46  \w    -76.00 -50.00   0.50    0.07    --  -30.00 -54.00  78.20   52
 47  \w    -64.00 -39.00   0.50    0.07    --  -18.00 -54.00  39.33   50
 48  \w    -80.00 -55.00   0.50    0.07    --  -34.00 -53.00  33.74   50
 49  \w    -67.00 -37.00   0.50    0.07    --  -72.64  98.00  41.45   60
 50  \w   -111.00 -86.00   0.50    0.07    --  -72.64 -67.00  89.14   50
 51  \w   -114.00 -88.00   0.50    0.07    --  -72.64 -66.00  82.73   52
 52  \w   -113.00 -87.00   0.50    0.07    --  -72.64 -66.00  46.37   52
 53  \w   -117.00 -91.00   0.50    0.07    --  -75.17 -66.00 127.92   52
 54  \w   -110.00 -85.00   0.50    0.07    --  -72.64 -65.00 112.42   50
 55  \w   -115.00 -86.00   0.50    0.07    --  -72.64 -65.00 142.87   58
 56  \w   -111.00 -86.00   0.50    0.07    --  -75.17 -67.00 168.98   50
 57  \w   -113.00 -84.00   0.50    0.07    --  -72.64 -65.00 149.29   58
 58  \w   -111.00 -86.00   0.50    0.07    --  -72.64 -62.00 128.61   50
 59  \w   -109.00 -84.00   0.50    0.07    --  -72.64 -65.00  97.33   50
 60  \w   -115.00 -90.00   0.50    0.07    --  -72.64 -64.00  69.31   50
 61  \w   -112.00 -86.00   0.50    0.07    --  -72.64 -61.00  51.32   52
 62  \w   -109.00 -83.00   0.50    0.07    --  -70.00 -64.00  19.22   52
 63  \w   -117.00 -86.00   0.50    0.07    --  -74.00 -62.00  27.06   62
 64  \w   -112.00 -86.00   0.50    0.07    --  -72.64 -61.00  31.04   52
 65  \w   -122.00 -97.00   0.50    0.07    --  -74.00 -42.00 -32.30   50
 66  \w   -107.00 -81.00   0.50    0.07    --  -66.00 -55.00  48.42   52
 67  \w    -96.00 -70.00   0.50    0.07    --  -54.00 -54.00  84.72   52
 68  \w   -101.00 -76.00   0.50    0.07    --  -54.00 -50.00 140.25   50
 69  \w   -105.00 -79.00   0.50    0.07    --  -62.00 -55.00 103.97   52
 70  \w   -113.00 -88.00   0.50    0.07    --  -66.00 -37.00  73.64   50
 71  \w   -111.00 -86.00   0.50    0.07    --  -70.00 -20.00  93.66   50
 72  \w   -114.00 -89.00   0.50    0.07    --  -72.64 -21.00 178.60   50
 73  \w   -110.00 -85.00   0.50    0.07    --  -72.64 -19.00 -40.75   50
 74  \w   -116.00 -91.00   0.50    0.07    --  -72.64 -23.00 -77.62   50
 75  \w   -117.00 -92.00   0.50    0.07    --  -74.00 -38.00 -88.13   50
 76  \w   -113.00 -88.00   0.50    0.07    --  -70.00 -25.00-118.71   50
 77  \w   -113.00 -88.00   0.50    0.07    --  -75.17 -19.00-148.47   50
;
_diffrn_measurement_device 'four-circle diffractometer'
_diffrn_measurement_device_type 'XtaLAB Synergy R, HyPix-Arc 150'
_diffrn_measurement_method '\w scans'
_diffrn_orient_matrix_type 'CrysAlisPro convention (1999,Acta A55,543-557)'
_diffrn_orient_matrix_UB_11 -0.0226103000
_diffrn_orient_matrix_UB_12 -0.0699271000
_diffrn_orient_matrix_UB_13 -0.0027818000
_diffrn_orient_matrix_UB_21 0.0648375000
_diffrn_orient_matrix_UB_22 -0.0236919000
_diffrn_orient_matrix_UB_23 0.0354988000
_diffrn_orient_matrix_UB_31 -0.0132440000
_diffrn_orient_matrix_UB_32 0.0036054000
_diffrn_orient_matrix_UB_33 0.1789684000
_diffrn_radiation_monochromator mirror
_diffrn_radiation_probe x-ray
_diffrn_radiation_type 'Cu K\a'
_diffrn_radiation_wavelength 1.54184
_diffrn_reflns_av_R_equivalents 0.0454
_diffrn_reflns_av_unetI/netI 0.0240
_diffrn_reflns_Laue_measured_fraction_full 0.997
_diffrn_reflns_Laue_measured_fraction_max 0.965
_diffrn_reflns_limit_h_max 27
_diffrn_reflns_limit_h_min -25
_diffrn_reflns_limit_k_max 25
_diffrn_reflns_limit_k_min -25
_diffrn_reflns_limit_l_max 9
_diffrn_reflns_limit_l_min -8
_diffrn_reflns_number 15704
_diffrn_reflns_point_group_measured_fraction_full 0.968
_diffrn_reflns_point_group_measured_fraction_max 0.921
_diffrn_reflns_theta_full 67.684
_diffrn_reflns_theta_max 74.448
_diffrn_reflns_theta_min 5.845
_diffrn_source 'Rotating-anode X-ray tube'
_diffrn_source_type 'PhotonJet R (Cu) X-ray Source'
_exptl_absorpt_coefficient_mu 1.554
_exptl_absorpt_correction_T_max 1.000
_exptl_absorpt_correction_T_min 0.567
_exptl_absorpt_correction_type gaussian
_exptl_absorpt_process_details
;
CrysAlisPro 1.171.43.143a (Rigaku Oxford Diffraction, 2024)
Numerical absorption correction based on gaussian integration over
a multifaceted crystal model
Empirical absorption correction using spherical harmonics,
implemented in SCALE3 ABSPACK scaling algorithm.
;
_exptl_crystal_colour 'clear orange'
_exptl_crystal_colour_lustre clear
_exptl_crystal_colour_primary orange
_exptl_crystal_density_diffrn 1.313
_exptl_crystal_description block
_exptl_crystal_F_000 1616
_exptl_crystal_size_max 0.278
_exptl_crystal_size_mid 0.061
_exptl_crystal_size_min 0.038
_refine_diff_density_max 0.339
_refine_diff_density_min -0.318
_refine_diff_density_rms 0.044
_refine_ls_abs_structure_details
;
 Classical Flack method preferred over Parsons because s.u. lower.
;
_refine_ls_abs_structure_Flack -0.01(5)
_refine_ls_extinction_method none
_refine_ls_goodness_of_fit_ref 1.109
_refine_ls_hydrogen_treatment constr
_refine_ls_matrix_type full
_refine_ls_number_parameters 117
_refine_ls_number_reflns 1832
_refine_ls_number_restraints 1
_refine_ls_restrained_S_all 1.108
_refine_ls_R_factor_all 0.0358
_refine_ls_R_factor_gt 0.0337
_refine_ls_shift/su_max 0.000
_refine_ls_shift/su_mean 0.000
_refine_ls_structure_factor_coef Fsqd
_refine_ls_weighting_details 'w=1/[\s^2^(Fo^2^)+(0.0636P)^2^+0.7393P] where P=(Fo^2^+2Fc^2^)/3'
_refine_ls_weighting_scheme calc
_refine_ls_wR_factor_gt 0.0889
_refine_ls_wR_factor_ref 0.0906
_reflns_Friedel_coverage 0.784
_reflns_Friedel_fraction_full 0.934
_reflns_Friedel_fraction_max 0.869
_reflns_number_gt 1755
_reflns_number_total 1832
_reflns_threshold_expression 'I > 2\s(I)'
_cod_data_source_file d6sc00815a2.cif
_cod_data_source_block bm070525_1_1
_cod_depositor_comments 'Adding full bibliography for 1576860--1576861.cif.'
_cod_database_code 1576860
_shelx_shelxl_version_number 2019/3
_chemical_oxdiff_formula C20H26N2NiO2
_shelx_space_group_comment
;
The symmetry employed for this shelxl refinement is uniquely defined
by the following loop, which should always be used as a source of
symmetry information in preference to the above space-group names.
They are only intended as comments.
;
_shelx_estimated_absorpt_t_max 0.940
_shelx_estimated_absorpt_t_min 0.670
_olex2_refinement_description
;
1. Fixed Uiso
 At 1.2 times of:
  All C(H) groups
 At 1.5 times of:
  All C(H,H,H) groups
2.a Aromatic/amide H refined with riding coordinates:
 C2(H2), C3(H3), C5(H5)
2.b Idealised Me refined as rotating group:
 C8(H8A,H8B,H8C), C9(H9A,H9B,H9C), C10(H10A,H10B,H10C)
;
_olex2_date_sample_data_collection 2025-05-12
_olex2_date_sample_submission 2025-05-12
_olex2_submission_original_sample_id bm070525_1_1
_olex2_submission_special_instructions 'No special instructions were received'
_oxdiff_exptl_absorpt_empirical_details
;
Empirical correction (ABSPACK) includes:
- Absorption correction using spherical harmonics
- Frame scaling
- Detector area scaling
;
_oxdiff_exptl_absorpt_empirical_full_max 2.241
_oxdiff_exptl_absorpt_empirical_full_min 0.515

loop_
_space_group_symop_operation_xyz
'x, y, z'
'-x, -y, z'
'x+1/4, -y+1/4, z+1/4'
'-x+1/4, y+1/4, z+1/4'
'x, y+1/2, z+1/2'
'-x, -y+1/2, z+1/2'
'x+1/4, -y+3/4, z+3/4'
'-x+1/4, y+3/4, z+3/4'
'x+1/2, y, z+1/2'
'-x+1/2, -y, z+1/2'
'x+3/4, -y+1/4, z+3/4'
'-x+3/4, y+1/4, z+3/4'
'x+1/2, y+1/2, z'
'-x+1/2, -y+1/2, z'
'x+3/4, -y+3/4, z+1/4'
'-x+3/4, y+3/4, z+1/4'

loop_
_atom_site_label
_atom_site_type_symbol
_atom_site_fract_x
_atom_site_fract_y
_atom_site_fract_z
_atom_site_U_iso_or_equiv
_atom_site_adp_type
_atom_site_occupancy
_atom_site_site_symmetry_order
_atom_site_calc_flag
_atom_site_refinement_flags_posn
_atom_site_refinement_flags_adp
_atom_site_refinement_flags_occupancy
_atom_site_disorder_assembly
_atom_site_disorder_group
Ni1 Ni 0.500000 0.500000 0.75534(10) 0.0247(2) Uani 1 2 d S T P . .
O1 O 0.52633(11) 0.60898(11) 0.9595(3) 0.0365(6) Uani 1 1 d . . . . .
N1 N 0.44323(11) 0.51544(12) 0.5711(3) 0.0238(5) Uani 1 1 d . . . . .
C1 C 0.51641(14) 0.56781(16) 0.8705(4) 0.0284(7) Uani 1 1 d . . . . .
C2 C 0.38460(13) 0.53272(15) 0.5819(4) 0.0279(6) Uani 1 1 d . . . . .
H2 H 0.367038 0.536764 0.684154 0.034 Uiso 1 1 calc R U . . .
C3 C 0.34872(13) 0.54486(15) 0.4513(4) 0.0271(6) Uani 1 1 d . . . . .
H3 H 0.307267 0.556095 0.465152 0.033 Uiso 1 1 calc R U . . .
C4 C 0.37303(12) 0.54072(12) 0.2994(3) 0.0209(6) Uani 1 1 d . . . . .
C5 C 0.43408(12) 0.52247(12) 0.2894(3) 0.0195(6) Uani 1 1 d . . . . .
H5 H 0.452797 0.518675 0.188428 0.023 Uiso 1 1 calc R U . . .
C6 C 0.46751(12) 0.50987(13) 0.4249(4) 0.0206(6) Uani 1 1 d . . . . .
C7 C 0.33629(13) 0.55547(13) 0.1513(4) 0.0237(6) Uani 1 1 d . . . . .
C8 C 0.27081(14) 0.57509(17) 0.1897(4) 0.0340(7) Uani 1 1 d . . . . .
H8A H 0.250565 0.540132 0.246537 0.051 Uiso 1 1 calc R U . . .
H8B H 0.248933 0.584004 0.091008 0.051 Uiso 1 1 calc R U . . .
H8C H 0.271105 0.613685 0.255996 0.051 Uiso 1 1 calc R U . . .
C9 C 0.36715(14) 0.61124(15) 0.0641(5) 0.0338(7) Uani 1 1 d . . . . .
H9A H 0.369871 0.648391 0.134944 0.051 Uiso 1 1 calc R U . . .
H9B H 0.343257 0.622674 -0.029627 0.051 Uiso 1 1 calc R U . . .
H9C H 0.408031 0.598270 0.031461 0.051 Uiso 1 1 calc R U . . .
C10 C 0.33451(16) 0.49637(14) 0.0430(4) 0.0327(8) Uani 1 1 d . . . . .
H10A H 0.376013 0.484006 0.014553 0.049 Uiso 1 1 calc R U . . .
H10B H 0.311626 0.506552 -0.053295 0.049 Uiso 1 1 calc R U . . .
H10C H 0.314743 0.460787 0.098715 0.049 Uiso 1 1 calc R U . . .

loop_
_atom_site_aniso_label
_atom_site_aniso_U_11
_atom_site_aniso_U_22
_atom_site_aniso_U_33
_atom_site_aniso_U_23
_atom_site_aniso_U_13
_atom_site_aniso_U_12
Ni1 0.0228(3) 0.0383(4) 0.0129(4) 0.000 0.000 0.0011(3)
O1 0.0413(14) 0.0432(12) 0.0252(14) -0.0062(10) -0.0006(10) -0.0039(10)
N1 0.0206(12) 0.0334(12) 0.0174(15) -0.0007(10) 0.0007(10) 0.0017(10)
C1 0.0234(14) 0.0423(18) 0.0196(18) 0.0064(14) 0.0015(11) 0.0012(13)
C2 0.0221(14) 0.0442(17) 0.0175(18) 0.0015(13) 0.0022(11) 0.0035(12)
C3 0.0208(13) 0.0381(16) 0.0223(18) 0.0007(12) 0.0032(11) 0.0041(11)
C4 0.0222(13) 0.0236(12) 0.0170(17) 0.0015(10) 0.0005(10) -0.0004(10)
C5 0.0211(12) 0.0231(12) 0.0144(17) -0.0002(9) 0.0007(10) -0.0018(10)
C6 0.0198(15) 0.0234(12) 0.0187(18) -0.0010(10) 0.0019(11) -0.0005(10)
C7 0.0229(13) 0.0293(14) 0.0188(17) 0.0049(11) -0.0011(11) 0.0009(11)
C8 0.0240(14) 0.0538(19) 0.0242(19) 0.0088(15) -0.0018(13) 0.0073(13)
C9 0.0280(15) 0.0385(17) 0.035(2) 0.0171(13) -0.0016(14) -0.0001(12)
C10 0.0352(19) 0.0384(18) 0.024(2) -0.0024(12) -0.0105(14) 0.0026(11)

loop_
_atom_type_symbol
_atom_type_description
_atom_type_scat_dispersion_real
_atom_type_scat_dispersion_imag
_atom_type_scat_source
C C 0.0181 0.0091 'International Tables Vol C Tables 4.2.6.8 and 6.1.1.4'
H H 0.0000 0.0000 'International Tables Vol C Tables 4.2.6.8 and 6.1.1.4'
N N 0.0311 0.0180 'International Tables Vol C Tables 4.2.6.8 and 6.1.1.4'
Ni Ni -3.0029 0.5091 'International Tables Vol C Tables 4.2.6.8 and 6.1.1.4'
O O 0.0492 0.0322 'International Tables Vol C Tables 4.2.6.8 and 6.1.1.4'

loop_
_citation_id
_citation_doi
_citation_year
1 10.26434/chemrxiv-2025-3bcv2 2025

loop_
_exptl_crystal_face_index_h
_exptl_crystal_face_index_k
_exptl_crystal_face_index_l
_exptl_crystal_face_perp_dist
-14 2 -1 0.0188
14 -2 1 0.0188
-2 -13 -1 0.0305
2 13 1 0.0305
-3 -2 5 0.1382
3 2 -5 0.1382
-7 12 0 0.0273
-12 6 -2 0.0381
-10 4 4 0.1159
-14 0 -2 0.0189
-4 -13 -1 0.0295
5 -13 0 0.0366

loop_
_geom_angle_atom_site_label_1
_geom_angle_atom_site_label_2
_geom_angle_atom_site_label_3
_geom_angle
_geom_angle_site_symmetry_1
_geom_angle_site_symmetry_3
_geom_angle_publ_flag
N1 Ni1 N1 79.41(14) . 2_665 ?
C1 Ni1 N1 115.30(13) . 2_665 ?
C1 Ni1 N1 115.20(13) . . ?
C1 Ni1 N1 115.30(13) 2_665 . ?
C1 Ni1 N1 115.20(13) 2_665 2_665 ?
C1 Ni1 C1 112.7(2) . 2_665 ?
C2 N1 Ni1 125.8(2) . . ?
C2 N1 C6 117.7(3) . . ?
C6 N1 Ni1 116.39(18) . . ?
O1 C1 Ni1 173.4(3) . . ?
N1 C2 H2 118.5 . . ?
N1 C2 C3 123.1(3) . . ?
C3 C2 H2 118.5 . . ?
C2 C3 H3 119.9 . . ?
C2 C3 C4 120.3(3) . . ?
C4 C3 H3 119.9 . . ?
C3 C4 C5 116.2(3) . . ?
C3 C4 C7 122.7(2) . . ?
C5 C4 C7 121.1(2) . . ?
C4 C5 H5 119.6 . . ?
C6 C5 C4 120.8(3) . . ?
C6 C5 H5 119.6 . . ?
N1 C6 C5 121.9(2) . . ?
N1 C6 C6 113.86(15) . 2_665 ?
C5 C6 C6 124.27(16) . 2_665 ?
C4 C7 C8 112.4(2) . . ?
C4 C7 C9 108.1(2) . . ?
C4 C7 C10 109.9(2) . . ?
C8 C7 C9 108.4(2) . . ?
C8 C7 C10 108.4(3) . . ?
C10 C7 C9 109.5(3) . . ?
C7 C8 H8A 109.5 . . ?
C7 C8 H8B 109.5 . . ?
C7 C8 H8C 109.5 . . ?
H8A C8 H8B 109.5 . . ?
H8A C8 H8C 109.5 . . ?
H8B C8 H8C 109.5 . . ?
C7 C9 H9A 109.5 . . ?
C7 C9 H9B 109.5 . . ?
C7 C9 H9C 109.5 . . ?
H9A C9 H9B 109.5 . . ?
H9A C9 H9C 109.5 . . ?
H9B C9 H9C 109.5 . . ?
C7 C10 H10A 109.5 . . ?
C7 C10 H10B 109.5 . . ?
C7 C10 H10C 109.5 . . ?
H10A C10 H10B 109.5 . . ?
H10A C10 H10C 109.5 . . ?
H10B C10 H10C 109.5 . . ?

loop_
_geom_bond_atom_site_label_1
_geom_bond_atom_site_label_2
_geom_bond_distance
_geom_bond_site_symmetry_2
_geom_bond_publ_flag
Ni1 N1 2.022(3) 2_665 ?
Ni1 N1 2.021(3) . ?
Ni1 C1 1.753(4) 2_665 ?
Ni1 C1 1.753(4) . ?
O1 C1 1.161(4) . ?
N1 C2 1.344(4) . ?
N1 C6 1.350(4) . ?
C2 H2 0.9500 . ?
C2 C3 1.379(4) . ?
C3 H3 0.9500 . ?
C3 C4 1.392(4) . ?
C4 C5 1.400(4) . ?
C4 C7 1.521(4) . ?
C5 H5 0.9500 . ?
C5 C6 1.386(4) . ?
C6 C6 1.490(5) 2_665 ?
C7 C8 1.534(4) . ?
C7 C9 1.534(4) . ?
C7 C10 1.534(4) . ?
C8 H8A 0.9800 . ?
C8 H8B 0.9800 . ?
C8 H8C 0.9800 . ?
C9 H9A 0.9800 . ?
C9 H9B 0.9800 . ?
C9 H9C 0.9800 . ?
C10 H10A 0.9800 . ?
C10 H10B 0.9800 . ?
C10 H10C 0.9800 . ?

loop_
_geom_torsion_atom_site_label_1
_geom_torsion_atom_site_label_2
_geom_torsion_atom_site_label_3
_geom_torsion_atom_site_label_4
_geom_torsion
_geom_torsion_site_symmetry_1
_geom_torsion_site_symmetry_2
_geom_torsion_site_symmetry_3
_geom_torsion_site_symmetry_4
_geom_torsion_publ_flag
Ni1 N1 C2 C3 177.5(2) . . . . ?
Ni1 N1 C6 C5 -176.7(2) . . . . ?
Ni1 N1 C6 C6 2.6(4) . . . 2_665 ?
N1 C2 C3 C4 -1.3(5) . . . . ?
C2 N1 C6 C5 1.1(4) . . . . ?
C2 N1 C6 C6 -179.6(3) . . . 2_665 ?
C2 C3 C4 C5 1.4(4) . . . . ?
C2 C3 C4 C7 -178.1(3) . . . . ?
C3 C4 C5 C6 -0.4(4) . . . . ?
C3 C4 C7 C8 0.1(4) . . . . ?
C3 C4 C7 C9 119.7(3) . . . . ?
C3 C4 C7 C10 -120.7(3) . . . . ?
C4 C5 C6 N1 -0.9(4) . . . . ?
C4 C5 C6 C6 179.9(3) . . . 2_665 ?
C5 C4 C7 C8 -179.4(2) . . . . ?
C5 C4 C7 C9 -59.8(3) . . . . ?
C5 C4 C7 C10 59.7(3) . . . . ?
C6 N1 C2 C3 0.0(5) . . . . ?
C7 C4 C5 C6 179.2(2) . . . . ?

loop_
_exptl_oxdiff_crystal_face_indexfrac_h
_exptl_oxdiff_crystal_face_indexfrac_k
_exptl_oxdiff_crystal_face_indexfrac_l
_exptl_oxdiff_crystal_face_x
_exptl_oxdiff_crystal_face_y
_exptl_oxdiff_crystal_face_z
-13.8950 1.8769 -1.0309 0.1858 -0.9820 0.0063
13.8950 -1.8769 1.0309 -0.1858 0.9820 -0.0063
-1.5717 -13.2363 -0.9147 0.9637 0.1792 -0.1906
1.5717 13.2363 0.9147 -0.9637 -0.1792 0.1906
-3.0873 -2.2993 5.2746 0.2159 0.0415 0.9766
3.0873 2.2993 -5.2746 -0.2159 -0.0415 -0.9766
-6.6305 11.9783 -0.1290 -0.6873 -0.7183 0.1079
-11.9420 5.8458 -1.9098 -0.1335 -0.9806 -0.1626
-9.5686 4.1109 3.7185 -0.0815 -0.5858 0.8070
-13.7363 0.3950 -1.5192 0.2872 -0.9539 -0.0885
-4.4874 -12.6358 -0.9121 0.9876 -0.0240 -0.1494
5.1760 -12.5524 0.4210 0.7595 0.6479 -0.0385
